data_4075901
loop_
_publ_author_name
'Schneider, Daniel'
'Schuster, Oliver'
'Schmidbaur, Hubert'

_publ_section_title
;
 Attempted Oxidative Addition of Halogens to (Isocyanide)gold(I)
 Complexes&#x00A7;
;
_journal_issue 14
_journal_name_full Organometallics
_journal_page_first 3547
_journal_paper_doi 10.1021/om0502739
_journal_volume 24
_journal_year 2005
_chemical_formula_sum 'C5 H9 Au Br3 N'
_chemical_formula_weight 519.83
_chemical_name_systematic
; 
 ? 
;
_space_group_IT_number 62
_symmetry_cell_setting orthorhombic
_symmetry_space_group_name_Hall '-P 2ac 2n'
_symmetry_space_group_name_H-M 'P n m a'
_atom_sites_solution_hydrogens geom
_atom_sites_solution_primary direct
_atom_sites_solution_secondary difmap
_audit_creation_method SHELXL-97
_cell_angle_alpha 90.00
_cell_angle_beta 90.00
_cell_angle_gamma 90.00
_cell_formula_units_Z 4
_cell_length_a 9.9010(2)
_cell_length_b 6.92900(10)
_cell_length_c 16.5575(3)
_cell_measurement_reflns_used 25511
_cell_measurement_temperature 143(2)
_cell_volume 1135.91(3)
_computing_cell_refinement DENZO
_computing_data_collection XPRESS
_computing_data_reduction SCALEPACK
_computing_molecular_graphics SHELXTL-PLUS
_computing_publication_material 'SHELXL-97 (Sheldrick, 1997)'
_computing_structure_refinement 'SHELXL-97 (Sheldrick, 1997)'
_computing_structure_solution 'SHELXS-97 (Sheldrick, 1990)'
_diffrn_ambient_temperature 143(2)
_diffrn_measured_fraction_theta_full 0.992
_diffrn_measured_fraction_theta_max 0.992
_diffrn_measurement_device_type 'NONIUS DIP 2020'
_diffrn_measurement_method phi-rotation
_diffrn_radiation_monochromator graphite
_diffrn_radiation_source 'fine-focus sealed tube'
_diffrn_radiation_type MoK\a
_diffrn_radiation_wavelength 0.71073
_diffrn_reflns_av_R_equivalents 0.0640
_diffrn_reflns_av_sigmaI/netI 0.0260
_diffrn_reflns_limit_h_max 11
_diffrn_reflns_limit_h_min -11
_diffrn_reflns_limit_k_max 8
_diffrn_reflns_limit_k_min -8
_diffrn_reflns_limit_l_max 19
_diffrn_reflns_limit_l_min -19
_diffrn_reflns_number 25511
_diffrn_reflns_theta_full 25.44
_diffrn_reflns_theta_max 25.44
_diffrn_reflns_theta_min 2.46
_exptl_absorpt_coefficient_mu 23.446
_exptl_absorpt_correction_T_max 0.790
_exptl_absorpt_correction_T_min 0.390
_exptl_absorpt_correction_type refdelf
_exptl_absorpt_process_details
;
Platon Delabs
(See: Walker, N. & Stuart, D. (1983) Acta Cryst. A39, 158-166)
;
_exptl_crystal_colour orange
_exptl_crystal_density_diffrn 3.040
_exptl_crystal_density_method 'not measured'
_exptl_crystal_description plate
_exptl_crystal_F_000 920
_exptl_crystal_size_max 0.20
_exptl_crystal_size_mid 0.15
_exptl_crystal_size_min 0.10
_refine_diff_density_max 2.658
_refine_diff_density_min -1.121
_refine_diff_density_rms 0.197
_refine_ls_extinction_method none
_refine_ls_goodness_of_fit_ref 1.160
_refine_ls_hydrogen_treatment mixed
_refine_ls_matrix_type full
_refine_ls_number_parameters 61
_refine_ls_number_reflns 1134
_refine_ls_number_restraints 0
_refine_ls_restrained_S_all 1.160
_refine_ls_R_factor_all 0.0299
_refine_ls_R_factor_gt 0.0277
_refine_ls_shift/su_max 0.000
_refine_ls_shift/su_mean 0.000
_refine_ls_structure_factor_coef Fsqd
_refine_ls_weighting_details 'calc w=1/[\s^2^(Fo^2^)+(0.0217P)^2^+9.1996P] where P=(Fo^2^+2Fc^2^)/3'
_refine_ls_weighting_scheme calc
_refine_ls_wR_factor_gt 0.0631
_refine_ls_wR_factor_ref 0.0640
_reflns_number_gt 1087
_reflns_number_total 1134
_reflns_threshold_expression >2sigma(I)
_cod_data_source_file om0502739si20050411_094602.cif
_cod_data_source_block 18pnma
_cod_original_sg_symbol_H-M Pnma
_cod_database_code 4075901

loop_
_symmetry_equiv_pos_as_xyz
'x, y, z'
'-x+1/2, -y, z+1/2'
'-x, y+1/2, -z'
'x+1/2, -y+1/2, -z+1/2'
'-x, -y, -z'
'x-1/2, y, -z-1/2'
'x, -y-1/2, z'
'-x-1/2, y-1/2, z-1/2'

loop_
_atom_site_label
_atom_site_type_symbol
_atom_site_fract_x
_atom_site_fract_y
_atom_site_fract_z
_atom_site_U_iso_or_equiv
_atom_site_adp_type
_atom_site_occupancy
_atom_site_symmetry_multiplicity
_atom_site_calc_flag
_atom_site_refinement_flags
N1 N 0.2295(8) 0.2500 0.5809(4) 0.0209(16) Uani 1 2 d S
C1 C 0.3086(10) 0.2500 0.5320(6) 0.024(2) Uani 1 2 d S
Au1 Au 0.44348(3) 0.2500 0.442747(18) 0.01467(14) Uani 1 2 d S
Br1 Br 0.62428(10) 0.2500 0.54236(6) 0.0268(2) Uani 1 2 d S
C2 C 0.1255(10) 0.2500 0.6453(6) 0.026(2) Uani 1 2 d S
Br2 Br 0.60406(11) 0.2500 0.33456(6) 0.0341(3) Uani 1 2 d S
C3 C 0.2001(14) 0.2500 0.7250(7) 0.047(3) Uani 1 2 d S
H3A H 0.2557 0.1376 0.7280 0.07(3) Uiso 1 1 d .
H3B H 0.1353 0.2500 0.7683 0.02(2) Uiso 1 2 d S
Br3 Br 0.25792(10) 0.2500 0.34755(6) 0.0286(2) Uani 1 2 d S
C4 C 0.0460(9) 0.0672(15) 0.6334(6) 0.058(3) Uani 1 1 d .
H4A H 0.0013 0.0707 0.5806 0.087 Uiso 1 1 calc R
H4B H -0.0222 0.0558 0.6760 0.087 Uiso 1 1 calc R
H4C H 0.1071 -0.0439 0.6357 0.087 Uiso 1 1 calc R

loop_
_atom_site_aniso_label
_atom_site_aniso_U_11
_atom_site_aniso_U_22
_atom_site_aniso_U_33
_atom_site_aniso_U_23
_atom_site_aniso_U_13
_atom_site_aniso_U_12
N1 0.028(4) 0.021(4) 0.014(4) 0.000 0.004(4) 0.000
C1 0.027(5) 0.027(5) 0.016(5) 0.000 0.002(4) 0.000
Au1 0.0173(2) 0.01497(19) 0.0118(2) 0.000 0.00115(13) 0.000
Br1 0.0317(5) 0.0221(5) 0.0265(5) 0.000 -0.0140(4) 0.000
C2 0.031(5) 0.026(5) 0.020(5) 0.000 0.017(4) 0.000
Br2 0.0331(6) 0.0455(6) 0.0235(5) 0.000 0.0145(4) 0.000
C3 0.071(9) 0.048(7) 0.021(6) 0.000 0.008(6) 0.000
Br3 0.0293(5) 0.0305(5) 0.0259(5) 0.000 -0.0123(4) 0.000
C4 0.041(5) 0.067(6) 0.067(6) -0.011(5) 0.021(5) -0.023(5)

loop_
_atom_type_symbol
_atom_type_description
_atom_type_scat_dispersion_real
_atom_type_scat_dispersion_imag
_atom_type_scat_source
C C 0.0033 0.0016 'International Tables Vol C Tables 4.2.6.8 and 6.1.1.4'
N N 0.0061 0.0033 'International Tables Vol C Tables 4.2.6.8 and 6.1.1.4'
Br Br -0.2901 2.4595 'International Tables Vol C Tables 4.2.6.8 and 6.1.1.4'
Au Au -2.0133 8.8022 'International Tables Vol C Tables 4.2.6.8 and 6.1.1.4'
H H 0.0000 0.0000 'International Tables Vol C Tables 4.2.6.8 and 6.1.1.4'

loop_
_geom_angle_atom_site_label_1
_geom_angle_atom_site_label_2
_geom_angle_atom_site_label_3
_geom_angle
_geom_angle_site_symmetry_1
_geom_angle_site_symmetry_3
C1 N1 C2 179.9(10) . .
N1 C1 Au1 178.0(9) . .
C1 Au1 Br2 179.5(3) . .
C1 Au1 Br3 88.5(3) . .
Br2 Au1 Br3 90.97(4) . .
C1 Au1 Br1 89.4(3) . .
Br2 Au1 Br1 91.06(4) . .
Br3 Au1 Br1 177.97(4) . .
N1 C2 C4 105.6(6) . .
N1 C2 C4 105.6(6) . 7_565
C4 C2 C4 114.7(11) . 7_565
N1 C2 C3 106.8(9) . .
C4 C2 C3 111.8(6) . .
C4 C2 C3 111.8(6) 7_565 .
C2 C3 H3A 109.1(7) . .
C2 C3 H3B 108.9(12) . .
H3A C3 H3B 110.2(7) . .
C2 C4 H4A 109.5 . .
C2 C4 H4B 109.5 . .
H4A C4 H4B 109.5 . .
C2 C4 H4C 109.5 . .
H4A C4 H4C 109.5 . .
H4B C4 H4C 109.5 . .

loop_
_geom_bond_atom_site_label_1
_geom_bond_atom_site_label_2
_geom_bond_distance
_geom_bond_site_symmetry_2
N1 C1 1.127(12) .
N1 C2 1.482(11) .
C1 Au1 1.991(10) .
Au1 Br2 2.3951(10) .
Au1 Br3 2.4207(10) .
Au1 Br1 2.4341(10) .
C2 C4 1.504(10) .
C2 C4 1.504(10) 7_565
C2 C3 1.511(16) .
C3 H3A 0.955(8) .
C3 H3B 0.963(12) .
C4 H4A 0.9800 .
C4 H4B 0.9800 .
C4 H4C 0.9800 .

loop_
_geom_torsion_atom_site_label_1
_geom_torsion_atom_site_label_2
_geom_torsion_atom_site_label_3
_geom_torsion_atom_site_label_4
_geom_torsion
_geom_torsion_site_symmetry_4
C2 N1 C1 Au1 180(100) .
N1 C1 Au1 Br2 0.00(6) .
N1 C1 Au1 Br3 0.00(6) .
N1 C1 Au1 Br1 180.00(6) .
C1 N1 C2 C4 -119(100) .
C1 N1 C2 C4 119(100) 7_565
C1 N1 C2 C3 0(100) .
